data_2236485
loop_
_publ_author_name
'Li, Dong-jiao'

_publ_section_title
;
 Bis[4,4,5,5-tetramethyl-2-(pyridin-2-yl-\k^2^<i>N</i>)imidazoline-1-oxyl
 3-oxide-\k<i>O</i>]tris(nitrato-\k^2^<i>O</i>,<i>O</i>')terbium(III)
;
_journal_coeditor_code MW2078
_journal_issue 11
_journal_name_full 'Acta Crystallographica Section E'
_journal_page_first m1341
_journal_paper_doi 10.1107/S1600536812040287
_journal_volume 68
_journal_year 2012
_chemical_formula_iupac '[Tb (N O3)3 (C12 H16 N3 O2)2]'
_chemical_formula_moiety 'C24 H32 N9 O13 Tb'
_chemical_formula_sum 'C24 H32 N9 O13 Tb'
_chemical_formula_weight 813.51
_chemical_name_systematic
;
Bis[4,4,5,5-tetramethyl-2-(pyridin-2-yl-\k^2^<i>N</i>)imidazoline-1-oxyl
3-oxide-\k<i>O</i>]tris(nitrato-\k^2^<i>O</i>,<i>O</i>')terbium(III)
;
_space_group_IT_number 14
_symmetry_cell_setting monoclinic
_symmetry_space_group_name_Hall '-P 2yn'
_symmetry_space_group_name_H-M 'P 1 21/n 1'
_atom_sites_solution_hydrogens geom
_atom_sites_solution_primary direct
_atom_sites_solution_secondary difmap
_audit_creation_method SHELXL-97
_cell_angle_alpha 90.00
_cell_angle_beta 98.37(3)
_cell_angle_gamma 90.00
_cell_formula_units_Z 4
_cell_length_a 12.292(3)
_cell_length_b 11.114(2)
_cell_length_c 23.264(5)
_cell_measurement_reflns_used 9251
_cell_measurement_temperature 293(2)
_cell_measurement_theta_max 27.8864
_cell_measurement_theta_min 3.00
_cell_volume 3144.3(12)
_computing_cell_refinement 'CrystalClear (Rigaku, 2008)'
_computing_data_collection 'CrystalClear (Rigaku, 2008)'
_computing_data_reduction 'CrystalClear (Rigaku, 2008)'
_computing_molecular_graphics 'SHELXTL (Sheldrick, 2008)'
_computing_publication_material 'SHELXTL (Sheldrick, 2008)'
_computing_structure_refinement 'SHELXL97 (Sheldrick, 2008)'
_computing_structure_solution 'SHELXS97 (Sheldrick, 2008)'
_diffrn_ambient_temperature 293(2)
_diffrn_measured_fraction_theta_full 0.999
_diffrn_measured_fraction_theta_max 0.999
_diffrn_measurement_device_type 'Rigaku Saturn CCD area-detector'
_diffrn_measurement_method '\w--\q scans'
_diffrn_radiation_monochromator graphite
_diffrn_radiation_source 'fine-focus sealed tube'
_diffrn_radiation_type MoK\a
_diffrn_radiation_wavelength 0.71073
_diffrn_reflns_av_R_equivalents 0.0586
_diffrn_reflns_av_sigmaI/netI 0.0467
_diffrn_reflns_limit_h_max 14
_diffrn_reflns_limit_h_min -14
_diffrn_reflns_limit_k_max 13
_diffrn_reflns_limit_k_min -13
_diffrn_reflns_limit_l_max 27
_diffrn_reflns_limit_l_min -27
_diffrn_reflns_number 25443
_diffrn_reflns_theta_full 25.01
_diffrn_reflns_theta_max 25.01
_diffrn_reflns_theta_min 2.00
_exptl_absorpt_coefficient_mu 2.327
_exptl_absorpt_correction_T_max 1.0000
_exptl_absorpt_correction_T_min 0.5812
_exptl_absorpt_correction_type multi-scan
_exptl_absorpt_process_details '(SADABS; Sheldrick, 2004)'
_exptl_crystal_colour Colorless
_exptl_crystal_density_diffrn 1.718
_exptl_crystal_density_method 'not measured'
_exptl_crystal_description Prism
_exptl_crystal_F_000 1632
_exptl_crystal_size_max 0.20
_exptl_crystal_size_mid 0.20
_exptl_crystal_size_min 0.20
_refine_diff_density_max 0.889
_refine_diff_density_min -0.945
_refine_ls_extinction_method none
_refine_ls_goodness_of_fit_ref 1.010
_refine_ls_hydrogen_treatment constr
_refine_ls_matrix_type full
_refine_ls_number_parameters 432
_refine_ls_number_reflns 5554
_refine_ls_number_restraints 0
_refine_ls_restrained_S_all 1.010
_refine_ls_R_factor_all 0.0397
_refine_ls_R_factor_gt 0.0310
_refine_ls_shift/su_max 0.001
_refine_ls_shift/su_mean 0.000
_refine_ls_structure_factor_coef Fsqd
_refine_ls_weighting_details 'calc w=1/[\s^2^(Fo^2^)+(0.0354P)^2^] where P=(Fo^2^+2Fc^2^)/3'
_refine_ls_weighting_scheme calc
_refine_ls_wR_factor_gt 0.0667
_refine_ls_wR_factor_ref 0.0707
_reflns_number_gt 4726
_reflns_number_total 5554
_reflns_threshold_expression I>2sigma(I)
_cod_data_source_file mw2078.cif
_cod_data_source_block I
_cod_original_cell_volume 3144.6(11)
_cod_original_sg_symbol_H-M 'P 21/n'
_cod_database_code 2236485
_cod_database_fobs_code 2236485

loop_
_symmetry_equiv_pos_as_xyz
'x, y, z'
'-x+1/2, y+1/2, -z+1/2'
'-x, -y, -z'
'x-1/2, -y-1/2, z-1/2'

loop_
_atom_site_type_symbol
_atom_site_label
_atom_site_fract_x
_atom_site_fract_y
_atom_site_fract_z
_atom_site_U_iso_or_equiv
_atom_site_adp_type
_atom_site_calc_flag
_atom_site_refinement_flags
_atom_site_occupancy
_atom_site_symmetry_multiplicity
Tb Tb1 0.179699(13) 0.838779(16) 0.103896(7) 0.02337(7) Uani d . 1 1
C C1 0.5499(3) 1.0194(4) 0.21909(17) 0.0512(12) Uani d . 1 1
H H1A 0.5285 1.0905 0.2381 0.077 Uiso calc R 1 1
H H1B 0.6286 1.0143 0.2239 0.077 Uiso calc R 1 1
H H1C 0.5209 0.9497 0.2360 0.077 Uiso calc R 1 1
C C2 0.5046(3) 1.0251(4) 0.15437(16) 0.0342(9) Uani d . 1 1
C C3 0.5415(3) 0.9164(4) 0.12280(18) 0.0470(11) Uani d . 1 1
H H3A 0.5285 0.8446 0.1437 0.071 Uiso calc R 1 1
H H3B 0.6186 0.9232 0.1204 0.071 Uiso calc R 1 1
H H3C 0.5009 0.9127 0.0843 0.071 Uiso calc R 1 1
C C4 0.6215(3) 1.2196(5) 0.1523(2) 0.0620(14) Uani d . 1 1
H H4A 0.6208 1.2973 0.1342 0.093 Uiso calc R 1 1
H H4B 0.6869 1.1771 0.1462 0.093 Uiso calc R 1 1
H H4C 0.6204 1.2292 0.1932 0.093 Uiso calc R 1 1
C C5 0.5205(3) 1.1483(4) 0.12557(18) 0.0366(10) Uani d . 1 1
C C6 0.5140(3) 1.1439(4) 0.05979(18) 0.0506(12) Uani d . 1 1
H H6A 0.4485 1.1020 0.0434 0.076 Uiso calc R 1 1
H H6B 0.5772 1.1026 0.0498 0.076 Uiso calc R 1 1
H H6C 0.5122 1.2244 0.0447 0.076 Uiso calc R 1 1
C C7 0.3375(3) 1.1328(3) 0.14343(15) 0.0273(8) Uani d . 1 1
C C8 0.2205(3) 1.1605(3) 0.13872(15) 0.0264(8) Uani d . 1 1
C C9 0.1869(3) 1.2733(4) 0.15514(17) 0.0392(10) Uani d . 1 1
H H9 0.2375 1.3287 0.1731 0.047 Uiso calc R 1 1
C C10 0.0755(3) 1.3009(4) 0.1439(2) 0.0516(12) Uani d . 1 1
H H10 0.0498 1.3752 0.1546 0.062 Uiso calc R 1 1
C C11 0.0038(4) 1.2166(4) 0.11684(19) 0.0496(12) Uani d . 1 1
H H11 -0.0707 1.2341 0.1075 0.060 Uiso calc R 1 1
C C12 0.0440(3) 1.1056(4) 0.10369(16) 0.0342(9) Uani d . 1 1
H H12 -0.0054 1.0489 0.0858 0.041 Uiso calc R 1 1
C C13 -0.0898(3) 0.5854(4) 0.02645(19) 0.0527(13) Uani d . 1 1
H H13A -0.0490 0.6257 0.0000 0.079 Uiso calc R 1 1
H H13B -0.1357 0.5247 0.0060 0.079 Uiso calc R 1 1
H H13C -0.0397 0.5485 0.0569 0.079 Uiso calc R 1 1
C C14 -0.2299(3) 0.7483(4) 0.00525(17) 0.0502(12) Uani d . 1 1
H H14A -0.2748 0.8043 0.0227 0.075 Uiso calc R 1 1
H H14B -0.2760 0.6949 -0.0200 0.075 Uiso calc R 1 1
H H14C -0.1824 0.7915 -0.0168 0.075 Uiso calc R 1 1
C C15 -0.1608(3) 0.6758(3) 0.05252(15) 0.0276(8) Uani d . 1 1
C C16 -0.2276(3) 0.6246(3) 0.09918(16) 0.0282(8) Uani d . 1 1
C C17 -0.3508(3) 0.6170(4) 0.08142(19) 0.0464(11) Uani d . 1 1
H H17A -0.3841 0.5853 0.1131 0.070 Uiso calc R 1 1
H H17B -0.3668 0.5649 0.0483 0.070 Uiso calc R 1 1
H H17C -0.3795 0.6958 0.0716 0.070 Uiso calc R 1 1
C C18 -0.1832(4) 0.5038(4) 0.12504(19) 0.0554(12) Uani d . 1 1
H H18A -0.1054 0.5102 0.1373 0.083 Uiso calc R 1 1
H H18B -0.1974 0.4420 0.0961 0.083 Uiso calc R 1 1
H H18C -0.2191 0.4840 0.1578 0.083 Uiso calc R 1 1
C C19 -0.1140(3) 0.7868(3) 0.13971(14) 0.0248(8) Uani d . 1 1
C C20 -0.0612(3) 0.8733(3) 0.18217(15) 0.0267(8) Uani d . 1 1
C C21 -0.1226(3) 0.9372(4) 0.21670(16) 0.0403(10) Uani d . 1 1
H H21 -0.1983 0.9263 0.2131 0.048 Uiso calc R 1 1
C C22 -0.0699(3) 1.0181(4) 0.25706(17) 0.0482(12) Uani d . 1 1
H H22 -0.1099 1.0657 0.2794 0.058 Uiso calc R 1 1
C C23 0.0425(3) 1.0260(4) 0.26313(17) 0.0444(11) Uani d . 1 1
H H23 0.0809 1.0750 0.2915 0.053 Uiso calc R 1 1
C C24 0.0971(3) 0.9599(3) 0.22643(15) 0.0325(9) Uani d . 1 1
H H24 0.1732 0.9670 0.2306 0.039 Uiso calc R 1 1
N N1 0.4181(2) 1.2129(3) 0.13688(14) 0.0360(8) Uani d . 1 1
N N2 0.3810(2) 1.0241(3) 0.15072(12) 0.0269(7) Uani d . 1 1
N N3 0.1495(2) 1.0751(3) 0.11510(12) 0.0269(7) Uani d . 1 1
N N4 -0.2016(2) 0.7157(3) 0.14721(12) 0.0272(7) Uani d . 1 1
N N5 -0.0869(2) 0.7638(3) 0.08801(11) 0.0224(6) Uani d . 1 1
N N6 0.0488(2) 0.8867(3) 0.18532(12) 0.0281(7) Uani d . 1 1
N N7 0.2135(2) 0.9484(3) -0.00603(13) 0.0334(8) Uani d . 1 1
N N8 0.2955(3) 0.6582(3) 0.04797(18) 0.0544(11) Uani d . 1 1
N N9 0.1719(3) 0.6418(3) 0.18668(15) 0.0360(8) Uani d . 1 1
O O1 0.4056(3) 1.3255(3) 0.12888(16) 0.0603(9) Uani d . 1 1
O O2 0.33022(18) 0.9255(2) 0.16160(10) 0.0279(6) Uani d . 1 1
O O3 0.2273(2) 0.9783(3) -0.05526(11) 0.0507(8) Uani d . 1 1
O O4 0.29363(19) 0.9350(2) 0.03460(11) 0.0364(7) Uani d . 1 1
O O5 0.11923(18) 0.9293(3) 0.00678(10) 0.0352(6) Uani d . 1 1
O O6 0.3472(3) 0.5873(4) 0.02285(18) 0.1058(16) Uani d . 1 1
O O7 0.3335(2) 0.7016(3) 0.09700(13) 0.0468(8) Uani d . 1 1
O O8 0.1999(2) 0.6941(3) 0.02583(13) 0.0475(8) Uani d . 1 1
O O9 0.1640(2) 0.5585(3) 0.22000(13) 0.0593(9) Uani d . 1 1
O O10 0.2374(2) 0.7298(3) 0.19933(11) 0.0395(7) Uani d . 1 1
O O11 0.1141(2) 0.6446(2) 0.13669(12) 0.0393(7) Uani d . 1 1
O O12 -0.00934(19) 0.8177(2) 0.06566(10) 0.0284(6) Uani d . 1 1
O O13 -0.2481(2) 0.7132(3) 0.19264(11) 0.0446(7) Uani d . 1 1

loop_
_atom_site_aniso_label
_atom_site_aniso_U_11
_atom_site_aniso_U_22
_atom_site_aniso_U_33
_atom_site_aniso_U_12
_atom_site_aniso_U_13
_atom_site_aniso_U_23
Tb1 0.02218(11) 0.02498(12) 0.02300(11) -0.00103(8) 0.00341(7) -0.00178(7)
C1 0.027(2) 0.080(4) 0.044(3) 0.002(2) -0.0055(19) -0.003(2)
C2 0.0182(18) 0.048(3) 0.036(2) 0.0018(18) 0.0017(16) -0.0084(19)
C3 0.035(2) 0.048(3) 0.058(3) 0.009(2) 0.008(2) -0.009(2)
C4 0.032(2) 0.064(4) 0.089(4) -0.021(2) 0.008(2) -0.014(3)
C5 0.024(2) 0.039(3) 0.046(2) -0.0066(18) 0.0044(18) -0.0090(19)
C6 0.037(2) 0.072(4) 0.046(3) 0.002(2) 0.015(2) 0.003(2)
C7 0.029(2) 0.025(2) 0.0274(19) 0.0000(16) 0.0047(16) -0.0067(16)
C8 0.0275(19) 0.030(2) 0.0213(18) 0.0013(17) 0.0017(15) -0.0027(16)
C9 0.039(2) 0.036(3) 0.041(2) 0.006(2) -0.0012(19) -0.0101(19)
C10 0.044(3) 0.042(3) 0.068(3) 0.017(2) 0.006(2) -0.016(2)
C11 0.037(2) 0.048(3) 0.063(3) 0.011(2) 0.002(2) 0.000(2)
C12 0.032(2) 0.035(2) 0.035(2) 0.0023(19) 0.0012(18) 0.0041(18)
C13 0.055(3) 0.047(3) 0.062(3) -0.014(2) 0.029(2) -0.029(2)
C14 0.052(3) 0.058(3) 0.036(2) -0.016(2) -0.009(2) 0.011(2)
C15 0.0285(19) 0.027(2) 0.028(2) -0.0079(16) 0.0075(16) -0.0056(16)
C16 0.0277(19) 0.026(2) 0.032(2) -0.0048(16) 0.0066(16) -0.0013(16)
C17 0.031(2) 0.060(3) 0.049(3) -0.008(2) 0.008(2) -0.017(2)
C18 0.075(3) 0.037(3) 0.056(3) -0.001(2) 0.017(3) 0.009(2)
C19 0.0203(18) 0.028(2) 0.0268(19) -0.0005(16) 0.0058(15) 0.0018(16)
C20 0.0258(19) 0.027(2) 0.0267(19) -0.0001(16) 0.0033(16) -0.0018(16)
C21 0.029(2) 0.053(3) 0.041(2) -0.001(2) 0.0114(18) -0.013(2)
C22 0.050(3) 0.052(3) 0.046(3) 0.000(2) 0.018(2) -0.022(2)
C23 0.052(3) 0.046(3) 0.036(2) -0.011(2) 0.008(2) -0.016(2)
C24 0.030(2) 0.037(2) 0.030(2) -0.0058(18) 0.0021(17) -0.0068(18)
N1 0.0300(17) 0.0256(19) 0.053(2) -0.0054(15) 0.0079(16) -0.0078(16)
N2 0.0204(15) 0.033(2) 0.0263(16) -0.0030(14) 0.0013(13) -0.0074(14)
N3 0.0245(15) 0.0304(19) 0.0256(16) 0.0010(14) 0.0025(13) -0.0008(14)
N4 0.0262(16) 0.0329(19) 0.0233(16) -0.0043(14) 0.0068(13) -0.0005(14)
N5 0.0195(14) 0.0236(17) 0.0245(15) -0.0018(13) 0.0046(12) 0.0007(13)
N6 0.0255(16) 0.0309(18) 0.0274(16) -0.0010(14) 0.0025(13) -0.0003(14)
N7 0.0307(18) 0.041(2) 0.0296(18) -0.0005(15) 0.0072(15) 0.0003(15)
N8 0.054(3) 0.044(3) 0.068(3) 0.000(2) 0.019(2) -0.018(2)
N9 0.0303(18) 0.038(2) 0.041(2) 0.0093(16) 0.0062(16) 0.0095(17)
O1 0.057(2) 0.0310(19) 0.095(3) -0.0057(15) 0.0164(19) -0.0009(17)
O2 0.0255(13) 0.0275(15) 0.0287(13) 0.0003(12) -0.0025(11) -0.0024(11)
O3 0.0464(17) 0.078(2) 0.0306(15) -0.0007(16) 0.0160(13) 0.0132(15)
O4 0.0244(13) 0.0506(19) 0.0336(15) -0.0066(13) 0.0023(12) -0.0005(13)
O5 0.0211(13) 0.0544(19) 0.0299(14) -0.0065(13) 0.0032(11) 0.0036(13)
O6 0.086(3) 0.106(4) 0.126(4) 0.028(3) 0.020(3) -0.078(3)
O7 0.0440(17) 0.0422(18) 0.0526(19) 0.0099(14) 0.0009(15) -0.0186(15)
O8 0.0453(18) 0.0449(19) 0.0511(19) -0.0009(15) 0.0031(15) -0.0186(15)
O9 0.060(2) 0.056(2) 0.061(2) -0.0014(17) 0.0051(16) 0.0338(18)
O10 0.0340(15) 0.0411(19) 0.0404(16) 0.0008(14) -0.0043(13) 0.0035(14)
O11 0.0405(16) 0.0327(17) 0.0417(17) -0.0021(13) -0.0035(14) 0.0055(13)
O12 0.0236(13) 0.0353(16) 0.0272(13) -0.0062(11) 0.0071(11) 0.0011(11)
O13 0.0435(16) 0.061(2) 0.0340(16) -0.0152(15) 0.0210(13) -0.0046(14)

loop_
_atom_type_symbol
_atom_type_description
_atom_type_scat_dispersion_real
_atom_type_scat_dispersion_imag
_atom_type_scat_source
C C 0.0033 0.0016 'International Tables Vol C Tables 4.2.6.8 and 6.1.1.4'
H H 0.0000 0.0000 'International Tables Vol C Tables 4.2.6.8 and 6.1.1.4'
N N 0.0061 0.0033 'International Tables Vol C Tables 4.2.6.8 and 6.1.1.4'
O O 0.0106 0.0060 'International Tables Vol C Tables 4.2.6.8 and 6.1.1.4'
Tb Tb -0.1723 4.1537 'International Tables Vol C Tables 4.2.6.8 and 6.1.1.4'

loop_
_geom_angle_atom_site_label_1
_geom_angle_atom_site_label_2
_geom_angle_atom_site_label_3
_geom_angle
O2 Tb1 O12 155.19(8)
O2 Tb1 O7 74.92(9)
O12 Tb1 O7 129.47(9)
O2 Tb1 O11 116.88(9)
O12 Tb1 O11 71.54(9)
O7 Tb1 O11 76.45(10)
O2 Tb1 O8 122.52(9)
O12 Tb1 O8 81.82(9)
O7 Tb1 O8 52.04(10)
O11 Tb1 O8 74.29(10)
O2 Tb1 O5 117.61(8)
O12 Tb1 O5 63.44(8)
O7 Tb1 O5 108.89(9)
O11 Tb1 O5 124.61(9)
O8 Tb1 O5 69.11(10)
O2 Tb1 O4 74.03(8)
O12 Tb1 O4 113.97(8)
O7 Tb1 O4 73.55(10)
O11 Tb1 O4 143.77(9)
O8 Tb1 O4 71.39(9)
O5 Tb1 O4 50.79(8)
O2 Tb1 O10 66.18(9)
O12 Tb1 O10 114.46(8)
O7 Tb1 O10 68.94(10)
O11 Tb1 O10 51.20(9)
O8 Tb1 O10 106.73(10)
O5 Tb1 O10 175.35(9)
O4 Tb1 O10 130.63(8)
O2 Tb1 N3 69.33(8)
O12 Tb1 N3 89.49(8)
O7 Tb1 N3 137.51(9)
O11 Tb1 N3 140.80(9)
O8 Tb1 N3 138.05(10)
O5 Tb1 N3 70.31(9)
O4 Tb1 N3 75.13(9)
O10 Tb1 N3 114.14(9)
O2 Tb1 N6 91.06(8)
O12 Tb1 N6 68.48(8)
O7 Tb1 N6 135.20(10)
O11 Tb1 N6 72.62(9)
O8 Tb1 N6 140.94(10)
O5 Tb1 N6 115.22(8)
O4 Tb1 N6 143.59(9)
O10 Tb1 N6 66.49(9)
N3 Tb1 N6 68.51(9)
C2 C1 H1A 109.5
C2 C1 H1B 109.5
H1A C1 H1B 109.5
C2 C1 H1C 109.5
H1A C1 H1C 109.5
H1B C1 H1C 109.5
N2 C2 C3 109.7(3)
N2 C2 C1 105.9(3)
C3 C2 C1 110.6(3)
N2 C2 C5 99.9(3)
C3 C2 C5 115.4(3)
C1 C2 C5 114.4(3)
C2 C3 H3A 109.5
C2 C3 H3B 109.5
H3A C3 H3B 109.5
C2 C3 H3C 109.5
H3A C3 H3C 109.5
H3B C3 H3C 109.5
C5 C4 H4A 109.5
C5 C4 H4B 109.5
H4A C4 H4B 109.5
C5 C4 H4C 109.5
H4A C4 H4C 109.5
H4B C4 H4C 109.5
N1 C5 C6 105.6(3)
N1 C5 C4 109.4(3)
C6 C5 C4 110.2(3)
N1 C5 C2 100.6(3)
C6 C5 C2 114.6(3)
C4 C5 C2 115.4(4)
C5 C6 H6A 109.5
C5 C6 H6B 109.5
H6A C6 H6B 109.5
C5 C6 H6C 109.5
H6A C6 H6C 109.5
H6B C6 H6C 109.5
N2 C7 N1 109.0(3)
N2 C7 C8 125.4(3)
N1 C7 C8 125.5(3)
N3 C8 C9 123.0(3)
N3 C8 C7 117.0(3)
C9 C8 C7 119.9(3)
C8 C9 C10 118.1(4)
C8 C9 H9 120.9
C10 C9 H9 120.9
C11 C10 C9 118.9(4)
C11 C10 H10 120.5
C9 C10 H10 120.5
C10 C11 C12 119.0(4)
C10 C11 H11 120.5
C12 C11 H11 120.5
N3 C12 C11 123.7(4)
N3 C12 H12 118.2
C11 C12 H12 118.2
C15 C13 H13A 109.5
C15 C13 H13B 109.5
H13A C13 H13B 109.5
C15 C13 H13C 109.5
H13A C13 H13C 109.5
H13B C13 H13C 109.5
C15 C14 H14A 109.5
C15 C14 H14B 109.5
H14A C14 H14B 109.5
C15 C14 H14C 109.5
H14A C14 H14C 109.5
H14B C14 H14C 109.5
N5 C15 C13 108.4(3)
N5 C15 C14 106.4(3)
C13 C15 C14 110.8(3)
N5 C15 C16 101.1(3)
C13 C15 C16 115.4(3)
C14 C15 C16 113.7(3)
N4 C16 C17 109.6(3)
N4 C16 C18 105.8(3)
C17 C16 C18 110.0(3)
N4 C16 C15 101.2(3)
C17 C16 C15 115.9(3)
C18 C16 C15 113.5(3)
C16 C17 H17A 109.5
C16 C17 H17B 109.5
H17A C17 H17B 109.5
C16 C17 H17C 109.5
H17A C17 H17C 109.5
H17B C17 H17C 109.5
C16 C18 H18A 109.5
C16 C18 H18B 109.5
H18A C18 H18B 109.5
C16 C18 H18C 109.5
H18A C18 H18C 109.5
H18B C18 H18C 109.5
N5 C19 N4 108.2(3)
N5 C19 C20 126.7(3)
N4 C19 C20 125.1(3)
N6 C20 C21 122.7(3)
N6 C20 C19 116.8(3)
C21 C20 C19 120.5(3)
C20 C21 C22 119.1(4)
C20 C21 H21 120.4
C22 C21 H21 120.4
C23 C22 C21 118.3(4)
C23 C22 H22 120.8
C21 C22 H22 120.8
C22 C23 C24 118.6(4)
C22 C23 H23 120.7
C24 C23 H23 120.7
N6 C24 C23 124.6(4)
N6 C24 H24 117.7
C23 C24 H24 117.7
O1 N1 C7 126.0(3)
O1 N1 C5 122.1(3)
C7 N1 C5 110.4(3)
O2 N2 C7 126.6(3)
O2 N2 C2 120.1(3)
C7 N2 C2 112.7(3)
C12 N3 C8 117.2(3)
C12 N3 Tb1 112.1(3)
C8 N3 Tb1 129.8(2)
O13 N4 C19 125.1(3)
O13 N4 C16 121.9(3)
C19 N4 C16 112.3(3)
O12 N5 C19 125.1(3)
O12 N5 C15 120.2(3)
C19 N5 C15 114.5(3)
C24 N6 C20 116.4(3)
C24 N6 Tb1 112.0(2)
C20 N6 Tb1 129.2(2)
O3 N7 O5 121.6(3)
O3 N7 O4 121.9(3)
O5 N7 O4 116.5(3)
O6 N8 O7 122.1(4)
O6 N8 O8 121.6(4)
O7 N8 O8 116.3(3)
O9 N9 O11 121.0(4)
O9 N9 O10 122.8(4)
O11 N9 O10 116.2(3)
N2 O2 Tb1 126.72(19)
N7 O4 Tb1 94.75(18)
N7 O5 Tb1 96.88(19)
N8 O7 Tb1 96.3(2)
N8 O8 Tb1 95.3(2)
N9 O10 Tb1 94.5(2)
N9 O11 Tb1 98.1(2)
N5 O12 Tb1 129.14(19)

loop_
_geom_bond_atom_site_label_1
_geom_bond_atom_site_label_2
_geom_bond_distance
Tb1 O2 2.331(2)
Tb1 O12 2.376(2)
Tb1 O7 2.452(3)
Tb1 O11 2.463(3)
Tb1 O8 2.465(3)
Tb1 O5 2.486(2)
Tb1 O4 2.522(2)
Tb1 O10 2.538(3)
Tb1 N3 2.671(3)
Tb1 N6 2.711(3)
C1 C2 1.529(5)
C1 H1A 0.9600
C1 H1B 0.9600
C1 H1C 0.9600
C2 N2 1.509(4)
C2 C3 1.518(5)
C2 C5 1.549(5)
C3 H3A 0.9600
C3 H3B 0.9600
C3 H3C 0.9600
C4 C5 1.527(5)
C4 H4A 0.9600
C4 H4B 0.9600
C4 H4C 0.9600
C5 N1 1.505(5)
C5 C6 1.521(5)
C6 H6A 0.9600
C6 H6B 0.9600
C6 H6C 0.9600
C7 N2 1.321(4)
C7 N1 1.358(5)
C7 C8 1.459(5)
C8 N3 1.351(4)
C8 C9 1.391(5)
C9 C10 1.392(5)
C9 H9 0.9300
C10 C11 1.375(6)
C10 H10 0.9300
C11 C12 1.380(6)
C11 H11 0.9300
C12 N3 1.329(4)
C12 H12 0.9300
C13 C15 1.514(5)
C13 H13A 0.9600
C13 H13B 0.9600
C13 H13C 0.9600
C14 C15 1.519(5)
C14 H14A 0.9600
C14 H14B 0.9600
C14 H14C 0.9600
C15 N5 1.499(4)
C15 C16 1.561(5)
C16 N4 1.507(5)
C16 C17 1.513(5)
C16 C18 1.538(5)
C17 H17A 0.9600
C17 H17B 0.9600
C17 H17C 0.9600
C18 H18A 0.9600
C18 H18B 0.9600
C18 H18C 0.9600
C19 N5 1.319(4)
C19 N4 1.367(4)
C19 C20 1.461(5)
C20 N6 1.352(4)
C20 C21 1.376(5)
C21 C22 1.390(5)
C21 H21 0.9300
C22 C23 1.371(5)
C22 H22 0.9300
C23 C24 1.373(5)
C23 H23 0.9300
C24 N6 1.328(4)
C24 H24 0.9300
N1 O1 1.271(4)
N2 O2 1.305(4)
N4 O13 1.273(3)
N5 O12 1.297(3)
N7 O3 1.228(4)
N7 O5 1.256(3)
N7 O4 1.271(4)
N8 O6 1.214(4)
N8 O7 1.263(5)
N8 O8 1.277(5)
N9 O9 1.220(4)
N9 O11 1.272(4)
N9 O10 1.274(4)

loop_
_geom_hbond_atom_site_label_D
_geom_hbond_atom_site_label_H
_geom_hbond_atom_site_label_A
_geom_hbond_site_symmetry_A
_geom_hbond_distance_DH
_geom_hbond_distance_HA
_geom_hbond_distance_DA
_geom_hbond_angle_DHA
C22 H22 O13 2_455 0.93 2.55 3.440(5) 161
C17 H17B O6 3_565 0.96 2.40 3.327(5) 161
C6 H6B O3 3_675 0.96 2.55 3.473(5) 161
C24 H24 O9 2 0.93 2.38 3.211(5) 148

loop_
_geom_torsion_atom_site_label_1
_geom_torsion_atom_site_label_2
_geom_torsion_atom_site_label_3
_geom_torsion_atom_site_label_4
_geom_torsion
N2 C2 C5 N1 24.8(3)
C3 C2 C5 N1 142.3(3)
C1 C2 C5 N1 -87.8(4)
N2 C2 C5 C6 -87.9(3)
C3 C2 C5 C6 29.6(5)
C1 C2 C5 C6 159.5(3)
N2 C2 C5 C4 142.4(3)
C3 C2 C5 C4 -100.1(4)
C1 C2 C5 C4 29.8(5)
N2 C7 C8 N3 -30.5(5)
N1 C7 C8 N3 144.5(4)
N2 C7 C8 C9 153.1(4)
N1 C7 C8 C9 -31.9(6)
N3 C8 C9 C10 -3.3(6)
C7 C8 C9 C10 172.9(4)
C8 C9 C10 C11 -0.6(7)
C9 C10 C11 C12 2.5(7)
C10 C11 C12 N3 -0.9(7)
N5 C15 C16 N4 14.8(3)
C13 C15 C16 N4 131.5(3)
C14 C15 C16 N4 -98.8(3)
N5 C15 C16 C17 133.3(3)
C13 C15 C16 C17 -110.0(4)
C14 C15 C16 C17 19.7(5)
N5 C15 C16 C18 -98.0(3)
C13 C15 C16 C18 18.7(5)
C14 C15 C16 C18 148.3(4)
N5 C19 C20 N6 -35.5(6)
N4 C19 C20 N6 144.9(3)
N5 C19 C20 C21 144.4(4)
N4 C19 C20 C21 -35.2(6)
N6 C20 C21 C22 -0.7(6)
C19 C20 C21 C22 179.4(4)
C20 C21 C22 C23 -3.7(7)
C21 C22 C23 C24 4.4(7)
C22 C23 C24 N6 -0.9(7)
N2 C7 N1 O1 179.9(4)
C8 C7 N1 O1 4.2(6)
N2 C7 N1 C5 13.8(4)
C8 C7 N1 C5 -161.8(3)
C6 C5 N1 O1 -72.5(4)
C4 C5 N1 O1 46.2(5)
C2 C5 N1 O1 168.1(4)
C6 C5 N1 C7 94.2(4)
C4 C5 N1 C7 -147.2(4)
C2 C5 N1 C7 -25.2(4)
N1 C7 N2 O2 175.9(3)
C8 C7 N2 O2 -8.4(6)
N1 C7 N2 C2 4.7(4)
C8 C7 N2 C2 -179.6(3)
C3 C2 N2 O2 46.7(4)
C1 C2 N2 O2 -72.7(4)
C5 C2 N2 O2 168.3(3)
C3 C2 N2 C7 -141.5(3)
C1 C2 N2 C7 99.2(4)
C5 C2 N2 C7 -19.8(4)
C11 C12 N3 C8 -2.8(5)
C11 C12 N3 Tb1 167.1(3)
C9 C8 N3 C12 4.9(5)
C7 C8 N3 C12 -171.4(3)
C9 C8 N3 Tb1 -162.9(3)
C7 C8 N3 Tb1 20.9(4)
O2 Tb1 N3 C12 -159.6(3)
O12 Tb1 N3 C12 7.2(2)
O7 Tb1 N3 C12 165.9(2)
O11 Tb1 N3 C12 -52.0(3)
O8 Tb1 N3 C12 84.3(3)
O5 Tb1 N3 C12 69.1(2)
O4 Tb1 N3 C12 122.2(2)
O10 Tb1 N3 C12 -109.5(2)
N6 Tb1 N3 C12 -59.8(2)
O2 Tb1 N3 C8 8.7(3)
O12 Tb1 N3 C8 175.4(3)
O7 Tb1 N3 C8 -25.9(3)
O11 Tb1 N3 C8 116.2(3)
O8 Tb1 N3 C8 -107.4(3)
O5 Tb1 N3 C8 -122.7(3)
O4 Tb1 N3 C8 -69.5(3)
O10 Tb1 N3 C8 58.7(3)
N6 Tb1 N3 C8 108.5(3)
N5 C19 N4 O13 178.9(3)
C20 C19 N4 O13 -1.5(6)
N5 C19 N4 C16 7.9(4)
C20 C19 N4 C16 -172.4(3)
C17 C16 N4 O13 50.9(5)
C18 C16 N4 O13 -67.6(4)
C15 C16 N4 O13 173.8(3)
C17 C16 N4 C19 -137.8(3)
C18 C16 N4 C19 103.7(3)
C15 C16 N4 C19 -14.9(4)
N4 C19 N5 O12 177.7(3)
C20 C19 N5 O12 -1.9(6)
N4 C19 N5 C15 3.4(4)
C20 C19 N5 C15 -176.3(3)
C13 C15 N5 O12 51.4(4)
C14 C15 N5 O12 -67.9(4)
C16 C15 N5 O12 173.1(3)
C13 C15 N5 C19 -134.0(3)
C14 C15 N5 C19 106.7(4)
C16 C15 N5 C19 -12.3(4)
C23 C24 N6 C20 -3.4(6)
C23 C24 N6 Tb1 160.7(3)
C21 C20 N6 C24 4.1(5)
C19 C20 N6 C24 -176.0(3)
C21 C20 N6 Tb1 -156.7(3)
C19 C20 N6 Tb1 23.2(5)
O2 Tb1 N6 C24 11.2(3)
O12 Tb1 N6 C24 -154.4(3)
O7 Tb1 N6 C24 80.7(3)
O11 Tb1 N6 C24 129.1(3)
O8 Tb1 N6 C24 162.4(2)
O5 Tb1 N6 C24 -110.2(3)
O4 Tb1 N6 C24 -52.8(3)
O10 Tb1 N6 C24 74.6(3)
N3 Tb1 N6 C24 -56.0(3)
O2 Tb1 N6 C20 172.7(3)
O12 Tb1 N6 C20 7.1(3)
O7 Tb1 N6 C20 -117.8(3)
O11 Tb1 N6 C20 -69.4(3)
O8 Tb1 N6 C20 -36.1(4)
O5 Tb1 N6 C20 51.3(3)
O4 Tb1 N6 C20 108.7(3)
O10 Tb1 N6 C20 -123.9(3)
N3 Tb1 N6 C20 105.5(3)
C7 N2 O2 Tb1 59.6(4)
C2 N2 O2 Tb1 -129.8(3)
O12 Tb1 O2 N2 -79.2(3)
O7 Tb1 O2 N2 110.4(2)
O11 Tb1 O2 N2 176.3(2)
O8 Tb1 O2 N2 88.4(3)
O5 Tb1 O2 N2 6.7(3)
O4 Tb1 O2 N2 33.6(2)
O10 Tb1 O2 N2 -176.3(3)
N3 Tb1 O2 N2 -46.2(2)
N6 Tb1 O2 N2 -112.7(2)
O3 N7 O4 Tb1 -169.6(3)
O5 N7 O4 Tb1 10.4(3)
O2 Tb1 O4 N7 -154.9(2)
O12 Tb1 O4 N7 0.1(2)
O7 Tb1 O4 N7 126.5(2)
O11 Tb1 O4 N7 91.3(2)
O8 Tb1 O4 N7 71.8(2)
O5 Tb1 O4 N7 -6.03(18)
O10 Tb1 O4 N7 168.19(18)
N3 Tb1 O4 N7 -82.5(2)
N6 Tb1 O4 N7 -85.7(2)
O3 N7 O5 Tb1 169.4(3)
O4 N7 O5 Tb1 -10.6(3)
O2 Tb1 O5 N7 40.3(2)
O12 Tb1 O5 N7 -167.6(2)
O7 Tb1 O5 N7 -42.2(2)
O11 Tb1 O5 N7 -128.4(2)
O8 Tb1 O5 N7 -76.4(2)
O4 Tb1 O5 N7 6.13(19)
N3 Tb1 O5 N7 92.7(2)
N6 Tb1 O5 N7 145.9(2)
O6 N8 O7 Tb1 175.6(4)
O8 N8 O7 Tb1 -3.7(4)
O2 Tb1 O7 N8 -154.2(3)
O12 Tb1 O7 N8 31.0(3)
O11 Tb1 O7 N8 82.7(2)
O8 Tb1 O7 N8 2.2(2)
O5 Tb1 O7 N8 -39.7(3)
O4 Tb1 O7 N8 -76.8(2)
O10 Tb1 O7 N8 135.9(3)
N3 Tb1 O7 N8 -120.9(2)
N6 Tb1 O7 N8 129.9(2)
O6 N8 O8 Tb1 -175.6(4)
O7 N8 O8 Tb1 3.7(4)
O2 Tb1 O8 N8 25.2(3)
O12 Tb1 O8 N8 -160.0(3)
O7 Tb1 O8 N8 -2.1(2)
O11 Tb1 O8 N8 -87.0(2)
O5 Tb1 O8 N8 135.3(3)
O4 Tb1 O8 N8 81.2(2)
O10 Tb1 O8 N8 -46.9(3)
N3 Tb1 O8 N8 119.9(2)
N6 Tb1 O8 N8 -120.0(2)
O9 N9 O10 Tb1 -178.7(3)
O11 N9 O10 Tb1 1.4(3)
O2 Tb1 O10 N9 -172.4(2)
O12 Tb1 O10 N9 34.8(2)
O7 Tb1 O10 N9 -90.1(2)
O11 Tb1 O10 N9 -0.85(18)
O8 Tb1 O10 N9 -53.7(2)
N3 Tb1 O10 N9 135.97(19)
N6 Tb1 O10 N9 85.2(2)
O9 N9 O11 Tb1 178.6(3)
O10 N9 O11 Tb1 -1.5(3)
O2 Tb1 O11 N9 9.5(2)
O12 Tb1 O11 N9 -145.1(2)
O7 Tb1 O11 N9 74.6(2)
O8 Tb1 O11 N9 128.4(2)
O5 Tb1 O11 N9 178.35(18)
O4 Tb1 O11 N9 109.3(2)
O10 Tb1 O11 N9 0.86(18)
N3 Tb1 O11 N9 -80.2(2)
N6 Tb1 O11 N9 -72.6(2)
C19 N5 O12 Tb1 55.5(4)
C15 N5 O12 Tb1 -130.4(3)
O2 Tb1 O12 N5 -82.1(3)
O7 Tb1 O12 N5 85.8(3)
O11 Tb1 O12 N5 32.3(2)
O8 Tb1 O12 N5 108.4(3)
O5 Tb1 O12 N5 179.1(3)
O4 Tb1 O12 N5 173.8(2)
O10 Tb1 O12 N5 3.7(3)
N3 Tb1 O12 N5 -112.8(3)
N6 Tb1 O12 N5 -45.8(2)
